data_2225549
loop_
_publ_author_name
'Shi, Rui'
'Zhang, Chun-Sheng'
'Wei, Kun'

_publ_section_title
;
 16\a-Bromo-17\b-hydroxy-5\a-androstan-3\b-yl acetate
;
_journal_coeditor_code HB5324
_journal_issue 4
_journal_name_full 'Acta Crystallographica Section E'
_journal_page_first o750
_journal_paper_doi 10.1107/S1600536810007555
_journal_volume 66
_journal_year 2010
_chemical_formula_iupac 'C21 H33 Br O3'
_chemical_formula_moiety 'C21 H33 Br O3'
_chemical_formula_sum 'C21 H33 Br O3'
_chemical_formula_weight 413.38
_chemical_name_systematic
;
16\a-Bromo-17\b-hydroxy-5\a-androstan-3\b-yl acetate
;
_space_group_IT_number 4
_symmetry_cell_setting monoclinic
_symmetry_space_group_name_Hall 'P 2yb'
_symmetry_space_group_name_H-M 'P 1 21 1'
_atom_sites_solution_hydrogens geom
_atom_sites_solution_primary direct
_atom_sites_solution_secondary difmap
_audit_creation_method SHELXL97
_cell_angle_alpha 90.00
_cell_angle_beta 93.036(2)
_cell_angle_gamma 90.00
_cell_formula_units_Z 4
_cell_length_a 11.1010(12)
_cell_length_b 7.6637(8)
_cell_length_c 24.383(3)
_cell_measurement_reflns_used 9114
_cell_measurement_temperature 298(2)
_cell_measurement_theta_max 28.40
_cell_measurement_theta_min 2.213
_cell_volume 2071.5(4)
_computing_cell_refinement 'SAINT (Bruker, 2004)'
_computing_data_collection 'APEX2 (Bruker, 2004)'
_computing_data_reduction 'SAINT (Bruker, 2004)'
_computing_molecular_graphics 'SHELXTL (Sheldrick, 2008)'
_computing_publication_material 'SHELXTL (Sheldrick, 2008)'
_computing_structure_refinement 'SHELXL97 (Sheldrick, 2008)'
_computing_structure_solution 'SHELXS97 (Sheldrick, 2008)'
_diffrn_ambient_temperature 298(2)
_diffrn_measured_fraction_theta_full 0.984
_diffrn_measured_fraction_theta_max 0.935
_diffrn_measurement_device_type 'Bruker SMART CCD'
_diffrn_measurement_method \w
_diffrn_radiation_monochromator graphite
_diffrn_radiation_source 'fine-focus sealed tube'
_diffrn_radiation_type MoK\a
_diffrn_radiation_wavelength 0.71073
_diffrn_reflns_av_R_equivalents 0.0424
_diffrn_reflns_av_sigmaI/netI 0.1563
_diffrn_reflns_limit_h_max 14
_diffrn_reflns_limit_h_min -14
_diffrn_reflns_limit_k_max 9
_diffrn_reflns_limit_k_min -10
_diffrn_reflns_limit_l_max 21
_diffrn_reflns_limit_l_min -32
_diffrn_reflns_number 13607
_diffrn_reflns_theta_full 27.50
_diffrn_reflns_theta_max 28.40
_diffrn_reflns_theta_min 1.67
_exptl_absorpt_coefficient_mu 2.000
_exptl_absorpt_correction_T_max 0.7953
_exptl_absorpt_correction_T_min 0.6243
_exptl_absorpt_correction_type multi-scan
_exptl_absorpt_process_details '(<i>SADABS</i>; Bruker, 2004)'
_exptl_crystal_colour colourless
_exptl_crystal_density_diffrn 1.326
_exptl_crystal_density_method 'not measured'
_exptl_crystal_description prism
_exptl_crystal_F_000 872
_exptl_crystal_size_max 0.26
_exptl_crystal_size_mid 0.18
_exptl_crystal_size_min 0.12
_refine_diff_density_max 0.197
_refine_diff_density_min -0.288
_refine_ls_abs_structure_details 'Flack (1983), 3537 Friedel pairs'
_refine_ls_abs_structure_Flack 0.016(9)
_refine_ls_extinction_coef 0.0010(4)
_refine_ls_extinction_expression Fc^*^=kFc[1+0.001xFc^2^\l^3^/sin(2\q)]^-1/4^
_refine_ls_extinction_method 'SHELXL97 (Sheldrick, 2008)'
_refine_ls_goodness_of_fit_ref 0.872
_refine_ls_hydrogen_treatment constr
_refine_ls_matrix_type full
_refine_ls_number_parameters 459
_refine_ls_number_reflns 9114
_refine_ls_number_restraints 1
_refine_ls_restrained_S_all 0.872
_refine_ls_R_factor_all 0.1701
_refine_ls_R_factor_gt 0.0525
_refine_ls_shift/su_max 0.001
_refine_ls_shift/su_mean 0.000
_refine_ls_structure_factor_coef Fsqd
_refine_ls_weighting_details 'calc w=1/[\s^2^(Fo^2^)] where P=(Fo^2^+2Fc^2^)/3'
_refine_ls_weighting_scheme calc
_refine_ls_wR_factor_gt 0.0891
_refine_ls_wR_factor_ref 0.1254
_reflns_number_gt 3737
_reflns_number_total 9114
_reflns_threshold_expression I>2\s(I)
_cod_data_source_file hb5324.cif
_cod_data_source_block I
_cod_depositor_comments
;
The following automatic conversions were performed:
'_symmetry_cell_setting' value 'Monoclinic' changed to 'monoclinic'
according to '/home/saulius/struct/CIF-dictionaries/cif_core.dic'
dictionary named 'cif_core.dic' version 2.4.1 from 2010-06-29.

Automatic conversion script
Id: cif_fix_enum 1527 2010-12-29 10:47:43Z saulius 
;
_cod_original_sg_symbol_H-M 'P 21'
_cod_database_code 2225549
_cod_database_fobs_code 2225549

loop_
_symmetry_equiv_pos_as_xyz
'x, y, z'
'-x, y+1/2, -z'

loop_
_atom_site_type_symbol
_atom_site_label
_atom_site_fract_x
_atom_site_fract_y
_atom_site_fract_z
_atom_site_U_iso_or_equiv
_atom_site_adp_type
_atom_site_calc_flag
_atom_site_refinement_flags
_atom_site_occupancy
_atom_site_disorder_assembly
_atom_site_disorder_group
Br Br1 0.33539(6) 0.31032(9) 0.21950(3) 0.0820(2) Uani d . 1 . .
Br Br2 0.69555(9) 0.09933(13) 1.21764(4) 0.1268(4) Uani d . 1 . .
C C1 0.1761(6) 0.9883(7) 0.4929(2) 0.0587(17) Uani d . 1 . .
H H1A 0.1025 0.9662 0.4708 0.070 Uiso calc R 1 . .
H H1B 0.2129 1.0927 0.4788 0.070 Uiso calc R 1 . .
C C2 0.1441(6) 1.0208(8) 0.5527(2) 0.0650(17) Uani d . 1 . .
H H2A 0.2162 1.0542 0.5744 0.078 Uiso calc R 1 . .
H H2B 0.0868 1.1161 0.5539 0.078 Uiso calc R 1 . .
C C3 0.0910(5) 0.8609(7) 0.5769(2) 0.0515(15) Uani d . 1 . .
H H3 0.0135 0.8363 0.5573 0.062 Uiso calc R 1 . .
C C4 0.1719(5) 0.7031(7) 0.5725(2) 0.0540(15) Uani d . 1 . .
H H4A 0.1311 0.6009 0.5859 0.065 Uiso calc R 1 . .
H H4B 0.2452 0.7204 0.5953 0.065 Uiso calc R 1 . .
C C5 0.2041(5) 0.6725(7) 0.5133(2) 0.0476(14) Uani d . 1 . .
H H5 0.1271 0.6549 0.4925 0.057 Uiso calc R 1 . .
C C6 0.2747(5) 0.5055(7) 0.5065(2) 0.0573(16) Uani d . 1 . .
H H6A 0.2322 0.4093 0.5227 0.069 Uiso calc R 1 . .
H H6B 0.3531 0.5162 0.5257 0.069 Uiso calc R 1 . .
C C7 0.2912(5) 0.4670(7) 0.4461(2) 0.0537(15) Uani d . 1 . .
H H7A 0.3437 0.3665 0.4434 0.064 Uiso calc R 1 . .
H H7B 0.2136 0.4372 0.4285 0.064 Uiso calc R 1 . .
C C8 0.3445(4) 0.6188(6) 0.41582(19) 0.0386(12) Uani d . 1 . .
H H8 0.4282 0.6340 0.4299 0.046 Uiso calc R 1 . .
C C9 0.2764(4) 0.7906(7) 0.42545(18) 0.0409(12) Uani d . 1 . .
H H9 0.1943 0.7722 0.4098 0.049 Uiso calc R 1 . .
C C10 0.2628(4) 0.8334(7) 0.48690(19) 0.0414(12) Uani d . 1 . .
C C11 0.3289(5) 0.9417(7) 0.3922(2) 0.0535(15) Uani d . 1 . .
H H11A 0.2796 1.0448 0.3964 0.064 Uiso calc R 1 . .
H H11B 0.4096 0.9680 0.4072 0.064 Uiso calc R 1 . .
C C12 0.3347(5) 0.8993(7) 0.3304(2) 0.0591(16) Uani d . 1 . .
H H12A 0.2533 0.8894 0.3141 0.071 Uiso calc R 1 . .
H H12B 0.3744 0.9943 0.3123 0.071 Uiso calc R 1 . .
C C13 0.4018(4) 0.7322(7) 0.3212(2) 0.0449(14) Uani d . 1 . .
C C14 0.3454(4) 0.5866(7) 0.35444(19) 0.0452(13) Uani d . 1 . .
H H14 0.2602 0.5843 0.3417 0.054 Uiso calc R 1 . .
C C15 0.3986(5) 0.4182(7) 0.3326(2) 0.0562(15) Uani d . 1 . .
H H15A 0.3421 0.3223 0.3347 0.067 Uiso calc R 1 . .
H H15B 0.4730 0.3877 0.3531 0.067 Uiso calc R 1 . .
C C16 0.4224(5) 0.4631(7) 0.2720(2) 0.0572(16) Uani d . 1 . .
H H16 0.5091 0.4535 0.2667 0.069 Uiso calc R 1 . .
C C17 0.3837(5) 0.6541(7) 0.2639(2) 0.0550(15) Uani d . 1 . .
H H17 0.2967 0.6537 0.2546 0.066 Uiso calc R 1 . .
C C18 0.3861(4) 0.8748(8) 0.5150(2) 0.0655(18) Uani d . 1 . .
H H18A 0.3770 0.8956 0.5534 0.098 Uiso calc R 1 . .
H H18B 0.4190 0.9769 0.4986 0.098 Uiso calc R 1 . .
H H18C 0.4395 0.7779 0.5107 0.098 Uiso calc R 1 . .
C C19 0.5391(5) 0.7546(8) 0.3358(2) 0.0682(18) Uani d . 1 . .
H H19A 0.5794 0.6453 0.3310 0.102 Uiso calc R 1 . .
H H19B 0.5510 0.7918 0.3733 0.102 Uiso calc R 1 . .
H H19C 0.5716 0.8406 0.3120 0.102 Uiso calc R 1 . .
C C20 -0.0136(6) 0.8036(11) 0.6582(3) 0.0664(16) Uani d . 1 . .
C C22 0.9194(5) 0.5784(8) 0.9099(2) 0.0636(16) Uani d . 1 . .
H H21A 0.8961 0.6953 0.9203 0.076 Uiso calc R 1 . .
H H21B 0.9936 0.5498 0.9307 0.076 Uiso calc R 1 . .
C C23 0.9434(5) 0.5775(9) 0.8484(2) 0.0681(17) Uani d . 1 . .
H H22A 0.8720 0.6170 0.8273 0.082 Uiso calc R 1 . .
H H22B 1.0090 0.6568 0.8415 0.082 Uiso calc R 1 . .
C C24 0.9754(5) 0.3973(9) 0.8309(2) 0.0665(18) Uani d . 1 . .
H H23 1.0531 0.3638 0.8488 0.080 Uiso calc R 1 . .
C C25 0.8804(5) 0.2637(8) 0.8443(2) 0.0741(19) Uani d . 1 . .
H H24A 0.9075 0.1481 0.8344 0.089 Uiso calc R 1 . .
H H24B 0.8061 0.2884 0.8231 0.089 Uiso calc R 1 . .
C C26 0.8571(5) 0.2682(7) 0.9057(2) 0.0562(16) Uani d . 1 . .
H H25 0.9342 0.2405 0.9252 0.067 Uiso calc R 1 . .
C C27 0.7673(5) 0.1253(8) 0.9218(3) 0.0680(17) Uani d . 1 . .
H H26A 0.6883 0.1490 0.9045 0.082 Uiso calc R 1 . .
H H26B 0.7940 0.0126 0.9091 0.082 Uiso calc R 1 . .
C C28 0.7594(5) 0.1218(8) 0.9839(2) 0.0645(17) Uani d . 1 . .
H H27A 0.8366 0.0850 1.0006 0.077 Uiso calc R 1 . .
H H27B 0.6995 0.0365 0.9934 0.077 Uiso calc R 1 . .
C C29 0.7262(4) 0.2992(7) 1.0077(2) 0.0488(13) Uani d . 1 . .
H H28 0.6447 0.3299 0.9934 0.059 Uiso calc R 1 . .
C C30 0.8140(5) 0.4417(7) 0.9899(2) 0.0491(15) Uani d . 1 . .
H H29 0.8943 0.4047 1.0040 0.059 Uiso calc R 1 . .
C C31 0.8203(5) 0.4497(7) 0.9258(2) 0.0486(15) Uani d . 1 . .
C C32 0.7916(5) 0.6187(7) 1.0166(2) 0.0653(16) Uani d . 1 . .
H H31A 0.7153 0.6652 1.0019 0.078 Uiso calc R 1 . .
H H31B 0.8547 0.6992 1.0072 0.078 Uiso calc R 1 . .
C C33 0.7886(5) 0.6073(8) 1.0793(2) 0.0627(16) Uani d . 1 . .
H H32A 0.8679 0.5751 1.0946 0.075 Uiso calc R 1 . .
H H32B 0.7683 0.7207 1.0939 0.075 Uiso calc R 1 . .
C C34 0.6968(5) 0.4737(7) 1.0961(3) 0.0523(16) Uani d . 1 . .
C C35 0.7276(4) 0.2988(8) 1.0701(2) 0.0525(14) Uani d . 1 . .
H H34 0.8115 0.2754 1.0823 0.063 Uiso calc R 1 . .
C C36 0.6519(6) 0.1651(8) 1.1007(3) 0.075(2) Uani d . 1 . .
H H35A 0.5739 0.1470 1.0817 0.090 Uiso calc R 1 . .
H H35B 0.6935 0.0540 1.1043 0.090 Uiso calc R 1 . .
C C37 0.6380(5) 0.2497(8) 1.1572(3) 0.072(2) Uani d . 1 . .
H H37 0.5523 0.2739 1.1613 0.087 Uiso calc R 1 . .
C C38 0.7055(5) 0.4229(8) 1.1569(3) 0.0611(17) Uani d . 1 . .
H H38D 0.7903 0.4024 1.1683 0.073 Uiso calc R 1 . .
C C39 0.6978(5) 0.5097(9) 0.8988(2) 0.073(2) Uani d . 1 . .
H H38A 0.6996 0.4990 0.8596 0.109 Uiso calc R 1 . .
H H38B 0.6835 0.6293 0.9082 0.109 Uiso calc R 1 . .
H H38C 0.6343 0.4381 0.9117 0.109 Uiso calc R 1 . .
C C41 1.0671(6) 0.3018(11) 0.7497(3) 0.0749(18) Uani d . 1 . .
C C42 1.0744(6) 0.3298(10) 0.6886(2) 0.100(2) Uani d . 1 . .
H H41A 1.1387 0.2604 0.6754 0.150 Uiso calc R 1 . .
H H41B 1.0898 0.4508 0.6816 0.150 Uiso calc R 1 . .
H H41C 0.9995 0.2961 0.6702 0.150 Uiso calc R 1 . .
C C21 -0.0195(6) 0.8451(10) 0.7174(2) 0.092(2) Uani d . 1 . .
H H42A -0.0679 0.9476 0.7216 0.138 Uiso calc R 1 . .
H H42B 0.0605 0.8658 0.7330 0.138 Uiso calc R 1 . .
H H42C -0.0548 0.7489 0.7360 0.138 Uiso calc R 1 . .
O O1 0.0693(3) 0.8992(5) 0.63361(16) 0.0658(11) Uani d . 1 . .
O O2 -0.0737(4) 0.6942(7) 0.63403(18) 0.0890(15) Uani d . 1 . .
O O3 0.4395(4) 0.7394(5) 0.22015(17) 0.0806(13) Uani d . 1 . .
H H3A 0.5005 0.6859 0.2128 0.121 Uiso calc R 1 . .
O O4 0.9865(3) 0.4031(6) 0.77130(16) 0.0752(13) Uani d . 1 . .
O O5 1.1284(4) 0.2026(7) 0.77638(19) 0.0934(15) Uani d . 1 . .
O O6 0.6557(4) 0.5418(6) 1.19406(19) 0.0867(15) Uani d . 1 . .
H H6 0.7092 0.6055 1.2072 0.130 Uiso calc R 1 . .
C C40 0.5684(5) 0.5365(9) 1.0800(3) 0.083(2) Uani d . 1 . .
H H43A 0.5521 0.6417 1.0997 0.124 Uiso calc R 1 . .
H H43B 0.5115 0.4482 1.0891 0.124 Uiso calc R 1 . .
H H43C 0.5613 0.5590 1.0413 0.124 Uiso calc R 1 . .

loop_
_atom_site_aniso_label
_atom_site_aniso_U_11
_atom_site_aniso_U_22
_atom_site_aniso_U_33
_atom_site_aniso_U_12
_atom_site_aniso_U_13
_atom_site_aniso_U_23
Br1 0.0874(5) 0.0966(5) 0.0636(4) -0.0233(5) 0.0199(3) -0.0292(4)
Br2 0.1275(7) 0.1339(8) 0.1199(8) -0.0042(6) 0.0157(6) 0.0642(6)
C1 0.077(4) 0.046(4) 0.055(4) 0.001(3) 0.016(3) -0.001(3)
C2 0.079(4) 0.059(4) 0.059(4) 0.011(3) 0.021(3) -0.007(3)
C3 0.059(4) 0.060(4) 0.036(3) -0.003(3) 0.012(3) -0.005(3)
C4 0.057(4) 0.058(4) 0.047(4) -0.004(3) 0.010(3) 0.002(3)
C5 0.055(3) 0.046(4) 0.043(4) 0.002(3) 0.008(3) -0.001(3)
C6 0.078(4) 0.047(4) 0.048(4) -0.002(3) 0.012(3) 0.008(3)
C7 0.073(4) 0.047(4) 0.042(4) 0.003(3) 0.015(3) 0.006(3)
C8 0.044(3) 0.036(3) 0.036(3) 0.001(3) 0.002(2) 0.007(2)
C9 0.046(3) 0.040(3) 0.037(3) -0.004(3) 0.001(2) 0.000(3)
C10 0.043(3) 0.042(3) 0.040(3) -0.001(3) 0.009(2) -0.003(3)
C11 0.074(4) 0.042(4) 0.047(4) 0.008(3) 0.022(3) 0.003(3)
C12 0.082(4) 0.049(4) 0.048(4) 0.005(3) 0.019(3) 0.007(3)
C13 0.043(3) 0.049(3) 0.044(4) 0.000(3) 0.008(3) -0.001(3)
C14 0.053(3) 0.051(3) 0.031(3) -0.003(3) 0.004(3) -0.001(3)
C15 0.084(4) 0.045(3) 0.041(4) 0.002(3) 0.013(3) -0.007(3)
C16 0.063(4) 0.056(4) 0.053(4) -0.004(3) 0.008(3) -0.008(3)
C17 0.058(4) 0.071(5) 0.036(3) 0.007(3) 0.007(3) 0.000(3)
C18 0.060(4) 0.090(5) 0.046(4) -0.023(3) 0.006(3) -0.012(3)
C19 0.068(4) 0.080(5) 0.058(4) -0.023(3) 0.017(3) -0.001(3)
C20 0.070(4) 0.076(5) 0.055(4) -0.001(5) 0.018(4) 0.012(4)
C22 0.079(4) 0.066(4) 0.047(4) -0.010(4) 0.008(3) 0.002(3)
C23 0.076(4) 0.070(5) 0.058(4) -0.009(4) 0.009(3) 0.005(4)
C24 0.061(4) 0.093(5) 0.046(4) 0.006(4) 0.002(3) 0.006(4)
C25 0.080(4) 0.080(5) 0.061(4) 0.006(4) -0.009(4) -0.007(3)
C26 0.054(3) 0.064(5) 0.049(4) 0.000(3) -0.006(3) -0.005(3)
C27 0.079(4) 0.049(4) 0.076(5) -0.010(4) 0.002(4) -0.011(3)
C28 0.068(4) 0.056(4) 0.070(5) -0.012(3) 0.009(3) -0.005(3)
C29 0.039(3) 0.042(3) 0.065(4) -0.001(3) -0.002(2) 0.005(3)
C30 0.043(3) 0.045(4) 0.059(4) 0.000(3) 0.000(3) -0.004(3)
C31 0.044(3) 0.049(4) 0.052(4) -0.005(3) -0.007(3) 0.001(3)
C32 0.088(4) 0.046(4) 0.063(4) -0.012(3) 0.016(3) -0.001(3)
C33 0.082(4) 0.054(4) 0.054(4) -0.010(4) 0.015(3) -0.006(3)
C34 0.040(3) 0.053(4) 0.065(4) 0.004(3) 0.010(3) 0.002(3)
C35 0.042(3) 0.052(4) 0.064(4) 0.007(3) 0.009(3) 0.004(4)
C36 0.073(4) 0.062(4) 0.092(6) -0.015(4) 0.017(4) 0.011(4)
C37 0.053(4) 0.089(6) 0.077(5) 0.007(4) 0.015(3) 0.017(4)
C38 0.042(3) 0.070(4) 0.072(5) -0.004(3) 0.014(3) 0.007(4)
C39 0.064(4) 0.095(5) 0.058(4) 0.017(4) -0.009(3) 0.006(4)
C41 0.091(5) 0.069(5) 0.065(5) 0.024(5) 0.014(4) -0.006(4)
C42 0.144(6) 0.097(6) 0.061(4) 0.005(5) 0.034(4) -0.018(4)
C21 0.109(5) 0.109(6) 0.061(5) -0.002(5) 0.036(4) 0.004(4)
O1 0.081(3) 0.073(3) 0.046(3) -0.011(2) 0.025(2) -0.007(2)
O2 0.081(3) 0.118(4) 0.068(3) -0.027(3) 0.014(3) -0.001(3)
O3 0.110(4) 0.080(3) 0.056(3) 0.007(2) 0.040(3) 0.012(2)
O4 0.077(3) 0.097(3) 0.051(3) 0.024(3) 0.000(2) 0.005(2)
O5 0.097(4) 0.096(4) 0.088(4) 0.031(3) 0.009(3) 0.002(3)
O6 0.078(3) 0.106(4) 0.079(3) -0.012(3) 0.032(3) -0.021(3)
C40 0.064(4) 0.091(5) 0.094(5) 0.020(4) 0.007(4) -0.002(4)

loop_
_atom_type_symbol
_atom_type_description
_atom_type_scat_dispersion_real
_atom_type_scat_dispersion_imag
_atom_type_scat_source
C C 0.0033 0.0016 'International Tables Vol C Tables 4.2.6.8 and 6.1.1.4'
H H 0.0000 0.0000 'International Tables Vol C Tables 4.2.6.8 and 6.1.1.4'
O O 0.0106 0.0060 'International Tables Vol C Tables 4.2.6.8 and 6.1.1.4'
Br Br -0.2901 2.4595 'International Tables Vol C Tables 4.2.6.8 and 6.1.1.4'

loop_
_geom_angle_atom_site_label_1
_geom_angle_atom_site_label_2
_geom_angle_atom_site_label_3
_geom_angle_site_symmetry_1
_geom_angle_site_symmetry_3
_geom_angle
_geom_angle_publ_flag
C10 C1 C2 . . 113.1(4) ?
C10 C1 H1A . . 109.0 ?
C2 C1 H1A . . 109.0 ?
C10 C1 H1B . . 109.0 ?
C2 C1 H1B . . 109.0 ?
H1A C1 H1B . . 107.8 ?
C3 C2 C1 . . 110.9(5) ?
C3 C2 H2A . . 109.5 ?
C1 C2 H2A . . 109.5 ?
C3 C2 H2B . . 109.5 ?
C1 C2 H2B . . 109.5 ?
H2A C2 H2B . . 108.1 ?
O1 C3 C2 . . 107.5(4) ?
O1 C3 C4 . . 111.1(4) ?
C2 C3 C4 . . 112.3(4) ?
O1 C3 H3 . . 108.6 ?
C2 C3 H3 . . 108.6 ?
C4 C3 H3 . . 108.6 ?
C3 C4 C5 . . 111.2(5) ?
C3 C4 H4A . . 109.4 ?
C5 C4 H4A . . 109.4 ?
C3 C4 H4B . . 109.4 ?
C5 C4 H4B . . 109.4 ?
H4A C4 H4B . . 108.0 ?
C6 C5 C4 . . 112.5(4) ?
C6 C5 C10 . . 113.3(4) ?
C4 C5 C10 . . 113.3(4) ?
C6 C5 H5 . . 105.6 ?
C4 C5 H5 . . 105.6 ?
C10 C5 H5 . . 105.6 ?
C5 C6 C7 . . 111.1(4) ?
C5 C6 H6A . . 109.4 ?
C7 C6 H6A . . 109.4 ?
C5 C6 H6B . . 109.4 ?
C7 C6 H6B . . 109.4 ?
H6A C6 H6B . . 108.0 ?
C8 C7 C6 . . 113.1(4) ?
C8 C7 H7A . . 109.0 ?
C6 C7 H7A . . 109.0 ?
C8 C7 H7B . . 109.0 ?
C6 C7 H7B . . 109.0 ?
H7A C7 H7B . . 107.8 ?
C7 C8 C14 . . 112.3(4) ?
C7 C8 C9 . . 112.0(4) ?
C14 C8 C9 . . 108.5(4) ?
C7 C8 H8 . . 108.0 ?
C14 C8 H8 . . 108.0 ?
C9 C8 H8 . . 108.0 ?
C8 C9 C11 . . 111.0(4) ?
C8 C9 C10 . . 113.7(4) ?
C11 C9 C10 . . 114.0(4) ?
C8 C9 H9 . . 105.8 ?
C11 C9 H9 . . 105.8 ?
C10 C9 H9 . . 105.8 ?
C18 C10 C1 . . 110.2(5) ?
C18 C10 C9 . . 110.3(4) ?
C1 C10 C9 . . 110.4(4) ?
C18 C10 C5 . . 111.4(4) ?
C1 C10 C5 . . 107.1(4) ?
C9 C10 C5 . . 107.3(4) ?
C12 C11 C9 . . 113.0(4) ?
C12 C11 H11A . . 109.0 ?
C9 C11 H11A . . 109.0 ?
C12 C11 H11B . . 109.0 ?
C9 C11 H11B . . 109.0 ?
H11A C11 H11B . . 107.8 ?
C13 C12 C11 . . 111.7(5) ?
C13 C12 H12A . . 109.3 ?
C11 C12 H12A . . 109.3 ?
C13 C12 H12B . . 109.3 ?
C11 C12 H12B . . 109.3 ?
H12A C12 H12B . . 107.9 ?
C12 C13 C17 . . 115.4(5) ?
C12 C13 C14 . . 108.8(4) ?
C17 C13 C14 . . 99.3(4) ?
C12 C13 C19 . . 111.0(5) ?
C17 C13 C19 . . 109.4(4) ?
C14 C13 C19 . . 112.5(4) ?
C8 C14 C15 . . 120.3(4) ?
C8 C14 C13 . . 115.3(4) ?
C15 C14 C13 . . 104.8(4) ?
C8 C14 H14 . . 105.0 ?
C15 C14 H14 . . 105.0 ?
C13 C14 H14 . . 105.0 ?
C14 C15 C16 . . 103.5(4) ?
C14 C15 H15A . . 111.1 ?
C16 C15 H15A . . 111.1 ?
C14 C15 H15B . . 111.1 ?
C16 C15 H15B . . 111.1 ?
H15A C15 H15B . . 109.0 ?
C17 C16 C15 . . 105.8(4) ?
C17 C16 Br1 . . 111.2(4) ?
C15 C16 Br1 . . 112.8(4) ?
C17 C16 H16 . . 109.0 ?
C15 C16 H16 . . 109.0 ?
Br1 C16 H16 . . 109.0 ?
O3 C17 C13 . . 117.8(5) ?
O3 C17 C16 . . 113.9(4) ?
C13 C17 C16 . . 103.5(4) ?
O3 C17 H17 . . 107.0 ?
C13 C17 H17 . . 107.0 ?
C16 C17 H17 . . 107.0 ?
C10 C18 H18A . . 109.5 ?
C10 C18 H18B . . 109.5 ?
H18A C18 H18B . . 109.5 ?
C10 C18 H18C . . 109.5 ?
H18A C18 H18C . . 109.5 ?
H18B C18 H18C . . 109.5 ?
C13 C19 H19A . . 109.5 ?
C13 C19 H19B . . 109.5 ?
H19A C19 H19B . . 109.5 ?
C13 C19 H19C . . 109.5 ?
H19A C19 H19C . . 109.5 ?
H19B C19 H19C . . 109.5 ?
O2 C20 O1 . . 122.3(6) ?
O2 C20 C21 . . 125.0(6) ?
O1 C20 C21 . . 112.6(7) ?
C23 C22 C31 . . 113.9(5) ?
C23 C22 H21A . . 108.8 ?
C31 C22 H21A . . 108.8 ?
C23 C22 H21B . . 108.8 ?
C31 C22 H21B . . 108.8 ?
H21A C22 H21B . . 107.7 ?
C24 C23 C22 . . 109.8(5) ?
C24 C23 H22A . . 109.7 ?
C22 C23 H22A . . 109.7 ?
C24 C23 H22B . . 109.7 ?
C22 C23 H22B . . 109.7 ?
H22A C23 H22B . . 108.2 ?
O4 C24 C23 . . 106.8(5) ?
O4 C24 C25 . . 109.2(5) ?
C23 C24 C25 . . 112.5(5) ?
O4 C24 H23 . . 109.4 ?
C23 C24 H23 . . 109.4 ?
C25 C24 H23 . . 109.4 ?
C24 C25 C26 . . 110.5(5) ?
C24 C25 H24A . . 109.5 ?
C26 C25 H24A . . 109.5 ?
C24 C25 H24B . . 109.5 ?
C26 C25 H24B . . 109.5 ?
H24A C25 H24B . . 108.1 ?
C25 C26 C31 . . 113.1(5) ?
C25 C26 C27 . . 112.1(5) ?
C31 C26 C27 . . 112.0(5) ?
C25 C26 H25 . . 106.3 ?
C31 C26 H25 . . 106.3 ?
C27 C26 H25 . . 106.3 ?
C28 C27 C26 . . 109.7(5) ?
C28 C27 H26A . . 109.7 ?
C26 C27 H26A . . 109.7 ?
C28 C27 H26B . . 109.7 ?
C26 C27 H26B . . 109.7 ?
H26A C27 H26B . . 108.2 ?
C27 C28 C29 . . 112.9(5) ?
C27 C28 H27A . . 109.0 ?
C29 C28 H27A . . 109.0 ?
C27 C28 H27B . . 109.0 ?
C29 C28 H27B . . 109.0 ?
H27A C28 H27B . . 107.8 ?
C35 C29 C28 . . 112.7(5) ?
C35 C29 C30 . . 108.1(4) ?
C28 C29 C30 . . 110.7(4) ?
C35 C29 H28 . . 108.4 ?
C28 C29 H28 . . 108.4 ?
C30 C29 H28 . . 108.4 ?
C32 C30 C29 . . 112.8(5) ?
C32 C30 C31 . . 114.0(5) ?
C29 C30 C31 . . 111.7(4) ?
C32 C30 H29 . . 105.8 ?
C29 C30 H29 . . 105.8 ?
C31 C30 H29 . . 105.8 ?
C26 C31 C22 . . 107.1(4) ?
C26 C31 C39 . . 112.1(5) ?
C22 C31 C39 . . 109.0(5) ?
C26 C31 C30 . . 108.0(4) ?
C22 C31 C30 . . 110.2(4) ?
C39 C31 C30 . . 110.5(5) ?
C30 C32 C33 . . 112.7(5) ?
C30 C32 H31A . . 109.0 ?
C33 C32 H31A . . 109.0 ?
C30 C32 H31B . . 109.0 ?
C33 C32 H31B . . 109.0 ?
H31A C32 H31B . . 107.8 ?
C34 C33 C32 . . 111.0(5) ?
C34 C33 H32A . . 109.4 ?
C32 C33 H32A . . 109.4 ?
C34 C33 H32B . . 109.4 ?
C32 C33 H32B . . 109.4 ?
H32A C33 H32B . . 108.0 ?
C33 C34 C35 . . 108.2(4) ?
C33 C34 C38 . . 115.1(5) ?
C35 C34 C38 . . 100.1(5) ?
C33 C34 C40 . . 110.3(5) ?
C35 C34 C40 . . 113.2(5) ?
C38 C34 C40 . . 109.6(5) ?
C29 C35 C34 . . 115.0(5) ?
C29 C35 C36 . . 120.6(5) ?
C34 C35 C36 . . 104.1(4) ?
C29 C35 H34 . . 105.3 ?
C34 C35 H34 . . 105.3 ?
C36 C35 H34 . . 105.3 ?
C37 C36 C35 . . 103.7(5) ?
C37 C36 H35A . . 111.0 ?
C35 C36 H35A . . 111.0 ?
C37 C36 H35B . . 111.0 ?
C35 C36 H35B . . 111.0 ?
H35A C36 H35B . . 109.0 ?
C38 C37 C36 . . 106.9(5) ?
C38 C37 Br2 . . 112.1(4) ?
C36 C37 Br2 . . 112.5(4) ?
C38 C37 H37 . . 108.4 ?
C36 C37 H37 . . 108.4 ?
Br2 C37 H37 . . 108.4 ?
O6 C38 C37 . . 110.4(5) ?
O6 C38 C34 . . 116.7(5) ?
C37 C38 C34 . . 102.7(5) ?
O6 C38 H38D . . 108.9 ?
C37 C38 H38D . . 108.9 ?
C34 C38 H38D . . 108.9 ?
C31 C39 H38A . . 109.5 ?
C31 C39 H38B . . 109.5 ?
H38A C39 H38B . . 109.5 ?
C31 C39 H38C . . 109.5 ?
H38A C39 H38C . . 109.5 ?
H38B C39 H38C . . 109.5 ?
O5 C41 O4 . . 122.6(6) ?
O5 C41 C42 . . 124.8(6) ?
O4 C41 C42 . . 112.6(7) ?
C41 C42 H41A . . 109.5 ?
C41 C42 H41B . . 109.5 ?
H41A C42 H41B . . 109.5 ?
C41 C42 H41C . . 109.5 ?
H41A C42 H41C . . 109.5 ?
H41B C42 H41C . . 109.5 ?
C20 C21 H42A . . 109.5 ?
C20 C21 H42B . . 109.5 ?
H42A C21 H42B . . 109.5 ?
C20 C21 H42C . . 109.5 ?
H42A C21 H42C . . 109.5 ?
H42B C21 H42C . . 109.5 ?
C20 O1 C3 . . 118.0(5) ?
C17 O3 H3A . . 109.5 ?
C41 O4 C24 . . 118.3(5) ?
C38 O6 H6 . . 109.5 ?
C34 C40 H43A . . 109.5 ?
C34 C40 H43B . . 109.5 ?
H43A C40 H43B . . 109.5 ?
C34 C40 H43C . . 109.5 ?
H43A C40 H43C . . 109.5 ?
H43B C40 H43C . . 109.5 ?

loop_
_geom_bond_atom_site_label_1
_geom_bond_atom_site_label_2
_geom_bond_site_symmetry_2
_geom_bond_distance
_geom_bond_publ_flag
Br1 C16 . 1.952(5) ?
Br2 C37 . 1.951(6) ?
C1 C10 . 1.540(7) ?
C1 C2 . 1.540(7) ?
C1 H1A . 0.9700 ?
C1 H1B . 0.9700 ?
C2 C3 . 1.495(7) ?
C2 H2A . 0.9700 ?
C2 H2B . 0.9700 ?
C3 O1 . 1.446(6) ?
C3 C4 . 1.514(7) ?
C3 H3 . 0.9800 ?
C4 C5 . 1.523(7) ?
C4 H4A . 0.9700 ?
C4 H4B . 0.9700 ?
C5 C6 . 1.514(7) ?
C5 C10 . 1.551(7) ?
C5 H5 . 0.9800 ?
C6 C7 . 1.522(7) ?
C6 H6A . 0.9700 ?
C6 H6B . 0.9700 ?
C7 C8 . 1.515(7) ?
C7 H7A . 0.9700 ?
C7 H7B . 0.9700 ?
C8 C14 . 1.517(6) ?
C8 C9 . 1.542(6) ?
C8 H8 . 0.9800 ?
C9 C11 . 1.545(7) ?
C9 C10 . 1.549(6) ?
C9 H9 . 0.9800 ?
C10 C18 . 1.531(6) ?
C11 C12 . 1.546(7) ?
C11 H11A . 0.9700 ?
C11 H11B . 0.9700 ?
C12 C13 . 1.504(7) ?
C12 H12A . 0.9700 ?
C12 H12B . 0.9700 ?
C13 C17 . 1.525(7) ?
C13 C14 . 1.532(7) ?
C13 C19 . 1.556(7) ?
C14 C15 . 1.526(7) ?
C14 H14 . 0.9800 ?
C15 C16 . 1.555(7) ?
C15 H15A . 0.9700 ?
C15 H15B . 0.9700 ?
C16 C17 . 1.536(7) ?
C16 H16 . 0.9800 ?
C17 O3 . 1.420(6) ?
C17 H17 . 0.9800 ?
C18 H18A . 0.9600 ?
C18 H18B . 0.9600 ?
C18 H18C . 0.9600 ?
C19 H19A . 0.9600 ?
C19 H19B . 0.9600 ?
C19 H19C . 0.9600 ?
C20 O2 . 1.207(7) ?
C20 O1 . 1.343(7) ?
C20 C21 . 1.482(8) ?
C22 C23 . 1.537(7) ?
C22 C31 . 1.541(7) ?
C22 H21A . 0.9700 ?
C22 H21B . 0.9700 ?
C23 C24 . 1.494(8) ?
C23 H22A . 0.9700 ?
C23 H22B . 0.9700 ?
C24 O4 . 1.466(6) ?
C24 C25 . 1.518(8) ?
C24 H23 . 0.9800 ?
C25 C26 . 1.533(7) ?
C25 H24A . 0.9700 ?
C25 H24B . 0.9700 ?
C26 C31 . 1.537(7) ?
C26 C27 . 1.546(7) ?
C26 H25 . 0.9800 ?
C27 C28 . 1.523(7) ?
C27 H26A . 0.9700 ?
C27 H26B . 0.9700 ?
C28 C29 . 1.530(8) ?
C28 H27A . 0.9700 ?
C28 H27B . 0.9700 ?
C29 C35 . 1.521(6) ?
C29 C30 . 1.542(7) ?
C29 H28 . 0.9800 ?
C30 C32 . 1.531(8) ?
C30 C31 . 1.569(7) ?
C30 H29 . 0.9800 ?
C31 C39 . 1.549(7) ?
C32 C33 . 1.532(7) ?
C32 H31A . 0.9700 ?
C32 H31B . 0.9700 ?
C33 C34 . 1.517(7) ?
C33 H32A . 0.9700 ?
C33 H32B . 0.9700 ?
C34 C35 . 1.528(7) ?
C34 C38 . 1.532(8) ?
C34 C40 . 1.536(7) ?
C35 C36 . 1.542(7) ?
C35 H34 . 0.9800 ?
C36 C37 . 1.538(8) ?
C36 H35A . 0.9700 ?
C36 H35B . 0.9700 ?
C37 C38 . 1.524(8) ?
C37 H37 . 0.9800 ?
C38 O6 . 1.417(7) ?
C38 H38D . 0.9800 ?
C39 H38A . 0.9600 ?
C39 H38B . 0.9600 ?
C39 H38C . 0.9600 ?
C41 O5 . 1.191(7) ?
C41 O4 . 1.316(7) ?
C41 C42 . 1.509(8) ?
C42 H41A . 0.9600 ?
C42 H41B . 0.9600 ?
C42 H41C . 0.9600 ?
C21 H42A . 0.9600 ?
C21 H42B . 0.9600 ?
C21 H42C . 0.9600 ?
O3 H3A . 0.8200 ?
O6 H6 . 0.8200 ?
C40 H43A . 0.9600 ?
C40 H43B . 0.9600 ?
C40 H43C . 0.9600 ?

loop_
_geom_hbond_atom_site_label_D
_geom_hbond_atom_site_label_H
_geom_hbond_atom_site_label_A
_geom_hbond_site_symmetry_A
_geom_hbond_distance_DH
_geom_hbond_distance_HA
_geom_hbond_distance_DA
_geom_hbond_angle_DHA
O3 H3A O6 1_554 0.82 2.12 2.936(6) 179
O6 H6 O5 2_757 0.82 1.97 2.757(6) 160
C16 H16 O6 1_554 0.98 2.56 3.347(7) 137
C23 H22A Br1 2_656 0.97 2.92 3.868(6) 166
C37 H37 Br1 1_556 0.98 2.87 3.788(6) 156

loop_
_geom_torsion_atom_site_label_1
_geom_torsion_atom_site_label_2
_geom_torsion_atom_site_label_3
_geom_torsion_atom_site_label_4
_geom_torsion_site_symmetry_1
_geom_torsion_site_symmetry_2
_geom_torsion_site_symmetry_3
_geom_torsion_site_symmetry_4
_geom_torsion
_geom_torsion_publ_flag
C10 C1 C2 C3 . . . . -56.7(7) ?
C1 C2 C3 O1 . . . . 177.1(4) ?
C1 C2 C3 C4 . . . . 54.6(7) ?
O1 C3 C4 C5 . . . . -174.8(4) ?
C2 C3 C4 C5 . . . . -54.5(6) ?
C3 C4 C5 C6 . . . . -174.3(4) ?
C3 C4 C5 C10 . . . . 55.6(6) ?
C4 C5 C6 C7 . . . . 172.7(5) ?
C10 C5 C6 C7 . . . . -57.2(6) ?
C5 C6 C7 C8 . . . . 52.8(6) ?
C6 C7 C8 C14 . . . . -172.6(4) ?
C6 C7 C8 C9 . . . . -50.2(6) ?
C7 C8 C9 C11 . . . . -177.6(4) ?
C14 C8 C9 C11 . . . . -53.1(5) ?
C7 C8 C9 C10 . . . . 52.3(5) ?
C14 C8 C9 C10 . . . . 176.7(4) ?
C2 C1 C10 C18 . . . . -66.3(6) ?
C2 C1 C10 C9 . . . . 171.7(5) ?
C2 C1 C10 C5 . . . . 55.1(6) ?
C8 C9 C10 C18 . . . . 67.6(5) ?
C11 C9 C10 C18 . . . . -61.0(6) ?
C8 C9 C10 C1 . . . . -170.4(4) ?
C11 C9 C10 C1 . . . . 61.0(5) ?
C8 C9 C10 C5 . . . . -53.9(5) ?
C11 C9 C10 C5 . . . . 177.5(4) ?
C6 C5 C10 C18 . . . . -63.9(6) ?
C4 C5 C10 C18 . . . . 65.8(6) ?
C6 C5 C10 C1 . . . . 175.4(5) ?
C4 C5 C10 C1 . . . . -54.9(5) ?
C6 C5 C10 C9 . . . . 56.8(5) ?
C4 C5 C10 C9 . . . . -173.5(4) ?
C8 C9 C11 C12 . . . . 53.4(6) ?
C10 C9 C11 C12 . . . . -176.7(4) ?
C9 C11 C12 C13 . . . . -54.2(6) ?
C11 C12 C13 C17 . . . . 164.2(5) ?
C11 C12 C13 C14 . . . . 53.7(6) ?
C11 C12 C13 C19 . . . . -70.6(5) ?
C7 C8 C14 C15 . . . . -51.1(6) ?
C9 C8 C14 C15 . . . . -175.4(4) ?
C7 C8 C14 C13 . . . . -178.1(4) ?
C9 C8 C14 C13 . . . . 57.6(5) ?
C12 C13 C14 C8 . . . . -58.1(6) ?
C17 C13 C14 C8 . . . . -179.1(4) ?
C19 C13 C14 C8 . . . . 65.3(6) ?
C12 C13 C14 C15 . . . . 167.4(5) ?
C17 C13 C14 C15 . . . . 46.4(5) ?
C19 C13 C14 C15 . . . . -69.2(5) ?
C8 C14 C15 C16 . . . . -161.2(4) ?
C13 C14 C15 C16 . . . . -29.5(5) ?
C14 C15 C16 C17 . . . . 1.1(6) ?
C14 C15 C16 Br1 . . . . -120.7(4) ?
C12 C13 C17 O3 . . . . 72.5(6) ?
C14 C13 C17 O3 . . . . -171.5(5) ?
C19 C13 C17 O3 . . . . -53.6(6) ?
C12 C13 C17 C16 . . . . -160.8(4) ?
C14 C13 C17 C16 . . . . -44.8(5) ?
C19 C13 C17 C16 . . . . 73.1(5) ?
C15 C16 C17 O3 . . . . 156.7(5) ?
Br1 C16 C17 O3 . . . . -80.4(5) ?
C15 C16 C17 C13 . . . . 27.6(5) ?
Br1 C16 C17 C13 . . . . 150.5(3) ?
C31 C22 C23 C24 . . . . -56.6(7) ?
C22 C23 C24 O4 . . . . 175.1(4) ?
C22 C23 C24 C25 . . . . 55.2(7) ?
O4 C24 C25 C26 . . . . -174.0(5) ?
C23 C24 C25 C26 . . . . -55.6(7) ?
C24 C25 C26 C31 . . . . 56.1(6) ?
C24 C25 C26 C27 . . . . -176.0(5) ?
C25 C26 C27 C28 . . . . 173.2(5) ?
C31 C26 C27 C28 . . . . -58.4(6) ?
C26 C27 C28 C29 . . . . 55.4(6) ?
C27 C28 C29 C35 . . . . -175.7(4) ?
C27 C28 C29 C30 . . . . -54.5(6) ?
C35 C29 C30 C32 . . . . -51.0(6) ?
C28 C29 C30 C32 . . . . -174.9(5) ?
C35 C29 C30 C31 . . . . 179.0(4) ?
C28 C29 C30 C31 . . . . 55.1(6) ?
C25 C26 C31 C22 . . . . -54.9(6) ?
C27 C26 C31 C22 . . . . 177.2(5) ?
C25 C26 C31 C39 . . . . 64.6(6) ?
C27 C26 C31 C39 . . . . -63.3(6) ?
C25 C26 C31 C30 . . . . -173.5(4) ?
C27 C26 C31 C30 . . . . 58.6(6) ?
C23 C22 C31 C26 . . . . 55.4(6) ?
C23 C22 C31 C39 . . . . -66.0(6) ?
C23 C22 C31 C30 . . . . 172.6(5) ?
C32 C30 C31 C26 . . . . 173.7(5) ?
C29 C30 C31 C26 . . . . -56.9(5) ?
C32 C30 C31 C22 . . . . 57.1(6) ?
C29 C30 C31 C22 . . . . -173.5(4) ?
C32 C30 C31 C39 . . . . -63.4(6) ?
C29 C30 C31 C39 . . . . 66.0(6) ?
C29 C30 C32 C33 . . . . 52.4(6) ?
C31 C30 C32 C33 . . . . -178.7(4) ?
C30 C32 C33 C34 . . . . -54.9(6) ?
C32 C33 C34 C35 . . . . 56.3(6) ?
C32 C33 C34 C38 . . . . 167.3(5) ?
C32 C33 C34 C40 . . . . -68.0(6) ?
C28 C29 C35 C34 . . . . 179.1(4) ?
C30 C29 C35 C34 . . . . 56.4(5) ?
C28 C29 C35 C36 . . . . -55.0(6) ?
C30 C29 C35 C36 . . . . -177.7(5) ?
C33 C34 C35 C29 . . . . -59.9(6) ?
C38 C34 C35 C29 . . . . 179.3(4) ?
C40 C34 C35 C29 . . . . 62.7(6) ?
C33 C34 C35 C36 . . . . 166.1(5) ?
C38 C34 C35 C36 . . . . 45.3(5) ?
C40 C34 C35 C36 . . . . -71.3(6) ?
C29 C35 C36 C37 . . . . -158.6(5) ?
C34 C35 C36 C37 . . . . -27.8(6) ?
C35 C36 C37 C38 . . . . -0.5(6) ?
C35 C36 C37 Br2 . . . . -124.0(4) ?
C36 C37 C38 O6 . . . . 153.6(5) ?
Br2 C37 C38 O6 . . . . -82.7(5) ?
C36 C37 C38 C34 . . . . 28.5(6) ?
Br2 C37 C38 C34 . . . . 152.2(4) ?
C33 C34 C38 O6 . . . . 78.4(6) ?
C35 C34 C38 O6 . . . . -165.9(4) ?
C40 C34 C38 O6 . . . . -46.6(7) ?
C33 C34 C38 C37 . . . . -160.7(5) ?
C35 C34 C38 C37 . . . . -45.0(5) ?
C40 C34 C38 C37 . . . . 74.3(6) ?
O2 C20 O1 C3 . . . . -3.7(9) ?
C21 C20 O1 C3 . . . . 174.9(5) ?
C2 C3 O1 C20 . . . . 157.4(5) ?
C4 C3 O1 C20 . . . . -79.5(6) ?
O5 C41 O4 C24 . . . . 2.3(10) ?
C42 C41 O4 C24 . . . . -176.1(5) ?
C23 C24 O4 C41 . . . . 146.1(6) ?
C25 C24 O4 C41 . . . . -91.9(6) ?
